data_4117048
loop_
_publ_author_name
'Keith A. Hirsch'
'Scott R. Wilson'
'Jeffrey S. Moore'

_publ_contact_author
; 
Jeffrey S. Moore 
University of Illinois 
School of Chemical Sciences, Box 55-5 
600 South Mathews Avenue 
Urbana, Illinois  61801 
USA 
;
_publ_contact_author_email moore@aries.scs.uiuc.edu
_publ_contact_author_fax '1  217 244 8068'
_publ_contact_author_phone '1  217 244 4024'
_publ_section_title
;
 Association of Dicyanodiphenylacetylenes with Silver(I) Salts in Solution
 and Solid State: Electrospray Ionization Mass Spectrometry Samples
 Aggregates at Subsaturated Concentrations
;
_journal_name_full 'Journal of the American Chemical Society'
_journal_page_first 10401
_journal_page_last 10412
_journal_paper_doi 10.1021/ja971135g
_journal_volume 119
_journal_year 1997
_chemical_formula_moiety 'C16 H8 N2 Ag, Sb F6'
_chemical_formula_structural 'C16 H8 N2 F6 Ag Sb'
_chemical_formula_sum 'C16 H8 Ag F6 N2 Sb'
_chemical_formula_weight 571.86
_chemical_name_systematic
; 
2.3'-dicyanodiphenylacetylene silver(I) hexafluoroantimonate 
;
_space_group_IT_number 2
_symmetry_cell_setting triclinic
_symmetry_space_group_name_Hall '-P 1'
_symmetry_space_group_name_H-M 'P -1'
_atom_sites_solution_hydrogens geom
_atom_sites_solution_primary direct
_atom_sites_solution_secondary difmap
_audit_creation_method SHELXL
_audit_update_record
; 
KH, 1/29/97 
;
_cell_angle_alpha 62.106(2)
_cell_angle_beta 88.499(3)
_cell_angle_gamma 86.486(2)
_cell_formula_units_Z 2
_cell_length_a 8.6200(5)
_cell_length_b 10.5473(5)
_cell_length_c 10.8146(4)
_cell_measurement_reflns_used 1405
_cell_measurement_temperature 198(2)
_cell_measurement_theta_max 28
_cell_measurement_theta_min 4
_cell_volume 867.36(7)
_computing_cell_refinement 'SAINT (Siemens, 1994)'
_computing_data_collection 'SMART (Siemens, 1994)'
_computing_data_reduction 'SAINT (Siemens, 1994)'
_computing_molecular_graphics 'SHELXTL (Siemens, 1994)'
_computing_publication_material 'CIFTAB (Sheldrick, 1993)'
_computing_structure_refinement 'SHELXTL (Siemens, 1994)'
_computing_structure_solution 'SHELXTL (Siemens, 1994)'
_diffrn_ambient_temperature 198(2)
_diffrn_measurement_device 'Siemens Platform'
_diffrn_measurement_method '\w scans'
_diffrn_radiation_monochromator graphite
_diffrn_radiation_source 'normal-focus sealed tube'
_diffrn_radiation_type MoK\a
_diffrn_radiation_wavelength 0.71073
_diffrn_reflns_av_R_equivalents 0.0785
_diffrn_reflns_av_sigmaI/netI 0.0951
_diffrn_reflns_limit_h_max 7
_diffrn_reflns_limit_h_min -11
_diffrn_reflns_limit_k_max 14
_diffrn_reflns_limit_k_min -13
_diffrn_reflns_limit_l_max 11
_diffrn_reflns_limit_l_min -14
_diffrn_reflns_number 3905
_diffrn_reflns_theta_max 23.00
_diffrn_reflns_theta_min 2.13
_diffrn_standards_decay_% 0
_diffrn_standards_interval_time 360
_diffrn_standards_number 84
_exptl_absorpt_coefficient_mu 2.748
_exptl_absorpt_correction_T_max 0.8968
_exptl_absorpt_correction_T_min 0.7520
_exptl_absorpt_correction_type integration
_exptl_crystal_colour 'colorless         '
_exptl_crystal_density_diffrn 2.190
_exptl_crystal_density_meas ?
_exptl_crystal_density_method '?                 '
_exptl_crystal_description 'platy             '
_exptl_crystal_F_000 540
_exptl_crystal_size_max 0.02
_exptl_crystal_size_mid 0.10
_exptl_crystal_size_min 0.20
_refine_diff_density_max 0.828
_refine_diff_density_min -0.951
_refine_diff_density_rms 0.207
_refine_ls_extinction_method none
_refine_ls_goodness_of_fit_all 1.160
_refine_ls_goodness_of_fit_obs 1.170
_refine_ls_hydrogen_treatment noref
_refine_ls_matrix_type full
_refine_ls_number_parameters 235
_refine_ls_number_reflns 2337
_refine_ls_number_restraints 0
_refine_ls_restrained_S_all 1.226
_refine_ls_restrained_S_obs 1.170
_refine_ls_R_factor_all 0.1116
_refine_ls_R_factor_obs 0.0682
_refine_ls_shift/esd_max -0.002
_refine_ls_shift/esd_mean 0.000
_refine_ls_structure_factor_coef Fsqd
_refine_ls_weighting_details 'w=1/[\s^2^(Fo^2^)+(0.0000P)^2^+13.6704P] where P=(Fo^2^+2Fc^2^)/3'
_refine_ls_weighting_scheme calc
_refine_ls_wR_factor_all 0.1508
_refine_ls_wR_factor_obs 0.1196
_reflns_number_observed 1716
_reflns_number_total 2391
_reflns_observed_criterion >2sigma(I)
_cod_data_source_file ja971135g_3.cif
_cod_data_source_block w64ta(Complex6)
_cod_depositor_comments
;
The following automatic conversions were performed:

'_exptl_crystal_density_meas' value 'not_measured' was changed to '?'
- the value is perceived as not measured.

Automatic conversion script
Id: cif_fix_values 3008 2015-01-20 13:52:24Z robertas 

The following automatic conversions were performed:

'_refine_ls_weighting_scheme' value 'calc
w=1/[\s^2^(Fo^2^)+(0.0000P)^2^+13.6704P] where P=(Fo^2^+2Fc^2^)/3'
was changed to 'calc'. New tag '_refine_ls_weighting_details' was
created. The value of the new tag was set to
'w=1/[\s^2^(Fo^2^)+(0.0000P)^2^+13.6704P] where P=(Fo^2^+2Fc^2^)/3'.

Automatic conversion script
Id: cif_fix_values 3143 2015-03-26 13:38:13Z robertas 
;
_cod_original_sg_symbol_H-M 'P -1 '
_cod_database_code 4117048

loop_
_symmetry_equiv_pos_as_xyz
'x, y, z'
'-x, -y, -z'

loop_
_atom_site_aniso_label
_atom_site_aniso_U_11
_atom_site_aniso_U_22
_atom_site_aniso_U_33
_atom_site_aniso_U_23
_atom_site_aniso_U_13
_atom_site_aniso_U_12
Sb1 0.0330(7) 0.0230(6) 0.0339(6) -0.0088(5) -0.0022(5) -0.0024(5)
Ag1 0.0423(8) 0.0326(8) 0.0312(7) -0.0035(6) -0.0103(6) -0.0008(6)
F1 0.034(6) 0.054(6) 0.066(6) -0.010(5) 0.000(5) 0.006(5)
F3 0.031(5) 0.055(6) 0.049(5) -0.013(5) -0.005(4) 0.004(5)
F2 0.062(7) 0.056(6) 0.036(5) -0.015(5) -0.001(5) 0.012(5)
F4 0.074(7) 0.062(7) 0.036(5) -0.025(5) 0.014(5) -0.003(6)
F5 0.078(8) 0.039(6) 0.097(8) -0.030(6) 0.016(6) -0.026(6)
F6 0.049(6) 0.027(5) 0.062(6) -0.017(4) -0.002(5) -0.016(4)
N1 0.032(8) 0.051(9) 0.035(8) -0.016(7) 0.003(6) -0.001(7)
N2 0.050(10) 0.058(10) 0.036(8) -0.012(8) -0.013(7) -0.005(8)
C1 0.039(9) 0.021(8) 0.009(7) -0.006(6) 0.004(6) 0.004(7)
C2 0.015(8) 0.034(9) 0.023(8) -0.009(7) -0.005(6) 0.001(7)
C3 0.029(9) 0.042(11) 0.045(10) -0.025(9) 0.000(8) -0.002(8)
C4 0.018(8) 0.037(10) 0.030(8) -0.013(7) -0.002(7) -0.008(7)
C5 0.044(10) 0.026(9) 0.014(7) -0.006(6) 0.011(7) -0.009(7)
C6 0.027(9) 0.024(8) 0.026(8) -0.009(7) -0.004(7) 0.000(7)
C7 0.037(10) 0.043(11) 0.027(9) -0.021(8) -0.003(7) -0.006(8)
C8 0.032(9) 0.037(9) 0.012(7) -0.002(7) 0.011(7) -0.001(7)
C9 0.022(9) 0.038(9) 0.021(8) -0.010(7) 0.002(7) -0.002(7)
C10 0.023(8) 0.049(10) 0.012(7) -0.015(7) 0.004(6) -0.008(7)
C11 0.026(9) 0.029(9) 0.032(8) -0.011(7) -0.003(7) -0.011(7)
C12 0.021(8) 0.035(10) 0.025(8) -0.013(7) -0.006(6) 0.008(7)
C13 0.049(11) 0.036(10) 0.027(8) -0.016(8) -0.002(7) -0.018(8)
C14 0.026(9) 0.028(9) 0.036(9) -0.010(7) 0.000(7) -0.009(7)
C15 0.026(9) 0.018(8) 0.032(8) 0.000(7) 0.004(7) -0.002(7)
C16 0.051(11) 0.041(11) 0.031(9) -0.013(9) -0.002(8) -0.002(9)

loop_
_atom_site_label
_atom_site_type_symbol
_atom_site_fract_x
_atom_site_fract_y
_atom_site_fract_z
_atom_site_U_iso_or_equiv
_atom_site_thermal_displace_type
_atom_site_occupancy
_atom_site_calc_flag
_atom_site_refinement_flags
Sb1 Sb 0.22374(12) 0.03413(11) 0.16067(10) 0.0317(3) Uani 1 d .
Ag1 Ag 0.27453(15) -0.03609(13) -0.18979(11) 0.0398(4) Uani 1 d .
F1 F 0.4230(10) -0.0526(10) 0.2141(10) 0.059(3) Uani 1 d .
F3 F 0.0246(10) 0.1223(10) 0.1072(9) 0.050(2) Uani 1 d .
F2 F 0.1753(11) -0.0203(10) 0.3473(8) 0.054(3) Uani 1 d .
F4 F 0.2743(11) 0.0913(10) -0.0266(9) 0.057(3) Uani 1 d .
F5 F 0.1523(13) -0.1363(10) 0.1790(11) 0.072(3) Uani 1 d .
F6 F 0.2921(10) 0.2069(8) 0.1398(9) 0.047(2) Uani 1 d .
N1 N 0.3654(15) -0.2283(15) -0.0210(13) 0.041(3) Uani 1 d .
N2 N 0.1861(16) 0.1244(16) -0.3857(14) 0.052(4) Uani 1 d .
C1 C 0.4862(17) -0.4472(14) 0.1963(12) 0.024(3) Uani 1 d .
C2 C 0.4498(15) -0.5816(15) 0.2197(13) 0.026(3) Uani 1 d .
H2 H 0.3870(15) -0.5944(15) 0.1560(13) 0.031 Uiso 1 calc R
C3 C 0.5089(17) -0.6980(17) 0.3406(15) 0.037(4) Uani 1 d .
H3 H 0.4833(17) -0.7923(17) 0.3616(15) 0.044 Uiso 1 calc R
C4 C 0.6033(16) -0.6791(16) 0.4298(14) 0.029(4) Uani 1 d .
H4 H 0.6429(16) -0.7604(16) 0.5114(14) 0.035 Uiso 1 calc R
C5 C 0.6424(17) -0.5398(15) 0.4022(13) 0.029(4) Uani 1 d .
C6 C 0.5772(16) -0.4207(15) 0.2828(13) 0.027(3) Uani 1 d .
H6 H 0.5958(16) -0.3252(15) 0.2631(13) 0.032 Uiso 1 calc R
C7 C 0.4173(18) -0.3243(17) 0.0747(15) 0.034(4) Uani 1 d .
C8 C 0.7362(18) -0.5172(16) 0.4974(14) 0.031(4) Uani 1 d .
C9 C 0.1818(17) 0.4978(16) -0.5735(14) 0.029(4) Uani 1 d .
C10 C 0.0885(16) 0.4604(16) -0.6556(13) 0.027(3) Uani 1 d .
C11 C 0.0197(16) 0.5651(16) -0.7790(14) 0.030(4) Uani 1 d .
H11 H 0.0339(16) 0.6640(16) -0.8098(14) 0.036 Uiso 1 calc R
C12 C -0.0717(16) 0.5217(15) -0.8577(14) 0.028(3) Uani 1 d .
H12 H -0.1162(16) 0.5928(15) -0.9435(14) 0.034 Uiso 1 calc R
C13 C -0.0980(18) 0.3801(16) -0.8138(14) 0.036(4) Uani 1 d .
H13 H -0.1618(18) 0.3547(16) -0.8682(14) 0.043 Uiso 1 calc R
C14 C -0.0315(16) 0.2731(16) -0.6897(14) 0.032(4) Uani 1 d .
H14 H -0.0490(16) 0.1749(16) -0.6593(14) 0.038 Uiso 1 calc R
C15 C 0.0602(17) 0.3126(15) -0.6116(14) 0.030(4) Uani 1 d .
C16 C 0.1315(20) 0.2084(18) -0.4871(16) 0.043(4) Uani 1 d .

loop_
_atom_type_symbol
_atom_type_description
_atom_type_scat_dispersion_real
_atom_type_scat_dispersion_imag
_atom_type_scat_source
C C 0.0033 0.0016 'International Tables Vol C Tables 4.2.6.8 and 6.1.1.4'
H H 0.0000 0.0000 'International Tables Vol C Tables 4.2.6.8 and 6.1.1.4'
N N 0.0061 0.0033 'International Tables Vol C Tables 4.2.6.8 and 6.1.1.4'
F F 0.0171 0.0103 'International Tables Vol C Tables 4.2.6.8 and 6.1.1.4'
Ag Ag -0.8971 1.1015 'International Tables Vol C Tables 4.2.6.8 and 6.1.1.4'
Sb Sb -0.5866 1.5461 'International Tables Vol C Tables 4.2.6.8 and 6.1.1.4'

loop_
_exptl_crystal_face_index_h
_exptl_crystal_face_index_k
_exptl_crystal_face_index_l
_exptl_crystal_face_perp_dist
0.00 1.00 1.00 0.0200
0.00 -1.00 -1.00 0.0200
1.00 0.00 0.00 0.0400
-1.00 0.00 0.00 0.0400
0.00 1.00 -1.00 0.1000
0.00 -1.00 1.00 0.1000

loop_
_geom_angle_atom_site_label_1
_geom_angle_atom_site_label_2
_geom_angle_atom_site_label_3
_geom_angle
_geom_angle_site_symmetry_1
F5 Sb1 F6 178.8(4) .
F5 Sb1 F2 90.5(5) .
F6 Sb1 F2 90.0(4) .
F5 Sb1 F1 90.4(5) .
F6 Sb1 F1 90.6(4) .
F2 Sb1 F1 89.9(4) .
F5 Sb1 F4 90.5(5) .
F6 Sb1 F4 89.0(4) .
F2 Sb1 F4 179.0(5) .
F1 Sb1 F4 89.8(4) .
F5 Sb1 F3 90.0(5) .
F6 Sb1 F3 88.9(4) .
F2 Sb1 F3 90.0(4) .
F1 Sb1 F3 179.5(4) .
F4 Sb1 F3 90.2(4) .
N1 Ag1 N2 165.4(5) .
C7 N1 Ag1 174.1(13) .
C16 N2 Ag1 176.4(14) .
C6 C1 C2 124.6(12) .
C6 C1 C7 117.8(12) .
C2 C1 C7 117.6(12) .
C1 C2 C3 117.2(13) .
C4 C3 C2 121.1(15) .
C3 C4 C5 120.9(14) .
C6 C5 C4 118.2(13) .
C6 C5 C8 119.9(13) .
C4 C5 C8 121.7(12) .
C1 C6 C5 117.9(13) .
N1 C7 C1 179.1(17) .
C9 C8 C5 177.8(15) 2_655
C8 C9 C10 174.4(16) 2_655
C11 C10 C9 121.1(14) .
C11 C10 C15 118.4(13) .
C9 C10 C15 120.5(12) .
C10 C11 C12 118.8(13) .
C13 C12 C11 121.9(13) .
C12 C13 C14 120.3(13) .
C15 C14 C13 118.9(14) .
C14 C15 C16 120.8(14) .
C14 C15 C10 121.6(13) .
C16 C15 C10 117.6(14) .
N2 C16 C15 178.7(18) .

loop_
_geom_bond_atom_site_label_1
_geom_bond_atom_site_label_2
_geom_bond_distance
_geom_bond_site_symmetry_2
Sb1 F5 1.857(9) .
Sb1 F6 1.860(8) .
Sb1 F2 1.865(8) .
Sb1 F1 1.867(9) .
Sb1 F4 1.870(8) .
Sb1 F3 1.870(8) .
Ag1 N1 2.115(14) .
Ag1 N2 2.122(14) .
N1 C7 1.13(2) .
N2 C16 1.13(2) .
C1 C6 1.37(2) .
C1 C2 1.37(2) .
C1 C7 1.45(2) .
C2 C3 1.39(2) .
C3 C4 1.37(2) .
C4 C5 1.42(2) .
C5 C6 1.41(2) .
C5 C8 1.44(2) .
C8 C9 1.19(2) 2_655
C9 C8 1.19(2) 2_655
C9 C10 1.41(2) .
C10 C11 1.39(2) .
C10 C15 1.44(2) .
C11 C12 1.41(2) .
C12 C13 1.37(2) .
C13 C14 1.40(2) .
C14 C15 1.38(2) .
C15 C16 1.41(2) .

loop_
_geom_torsion_atom_site_label_1
_geom_torsion_atom_site_label_2
_geom_torsion_atom_site_label_3
_geom_torsion_atom_site_label_4
_geom_torsion
_geom_torsion_site_symmetry_1
_geom_torsion_site_symmetry_4
N2 Ag1 N1 C7 164.6(116) . .
N1 Ag1 N2 C16 99.3(231) . .
C6 C1 C2 C3 0.7(22) . .
C7 C1 C2 C3 -176.3(12) . .
C1 C2 C3 C4 -2.0(21) . .
C2 C3 C4 C5 0.6(22) . .
C3 C4 C5 C6 2.2(21) . .
C3 C4 C5 C8 177.5(14) . .
C2 C1 C6 C5 2.1(21) . .
C7 C1 C6 C5 179.1(13) . .
C4 C5 C6 C1 -3.4(20) . .
C8 C5 C6 C1 -178.8(13) . .
Ag1 N1 C7 C1 -91.0(973) . .
C6 C1 C7 N1 76.0(976) . .
C2 C1 C7 N1 -106.7(975) . .
C6 C5 C8 C9 -82.3(417) . 2_655
C4 C5 C8 C9 102.5(413) . 2_655
C8 C9 C10 C11 -172.3(150) 2_655 .
C8 C9 C10 C15 8.9(163) 2_655 .
C9 C10 C11 C12 179.5(13) . .
C15 C10 C11 C12 -1.6(20) . .
C10 C11 C12 C13 2.0(21) . .
C11 C12 C13 C14 -1.3(23) . .
C12 C13 C14 C15 0.4(23) . .
C13 C14 C15 C16 -179.0(14) . .
C13 C14 C15 C10 -0.1(22) . .
C11 C10 C15 C14 0.7(21) . .
C9 C10 C15 C14 179.6(13) . .
C11 C10 C15 C16 179.7(14) . .
C9 C10 C15 C16 -1.5(21) . .
Ag1 N2 C16 C15 11.4(1000) . .
C14 C15 C16 N2 -78.7(820) . .
C10 C15 C16 N2 102.4(817) . .
